data_7717741
loop_
_publ_author_name
'Liu, Chenghuan'
'Schmidtmann, Marc'
'M&#xfc;ller, Thomas'

_publ_section_title
;
 Synthesis and exploration of a 1<i>H</i>-germol-1-ide/pyridine bidentate
 ligand.
;
_journal_name_full 'Dalton transactions (Cambridge, England : 2003)'
_journal_paper_doi 10.1039/d4dt03134b
_journal_year 2024
_chemical_formula_structural GeClC4(CH3)2(Si(CH3)3)2(C5H4N2Si(CH3)3)
_chemical_formula_sum 'C20 H37 Cl Ge N2 Si3'
_chemical_formula_weight 497.82
_space_group_crystal_system monoclinic
_space_group_IT_number 14
_space_group_name_Hall '-P 2ybc'
_space_group_name_H-M_alt 'P 1 21/c 1'
_atom_sites_solution_hydrogens difmap
_atom_sites_solution_primary direct
_atom_sites_solution_secondary difmap
_audit_creation_method SHELXL-2019/3
_audit_update_record
;
2024-10-21 deposited with the CCDC.	2024-12-10 downloaded from the CCDC.
;
_cell_angle_alpha 90
_cell_angle_beta 99.0183(19)
_cell_angle_gamma 90
_cell_formula_units_Z 4
_cell_length_a 10.2981(5)
_cell_length_b 15.1609(7)
_cell_length_c 17.3330(8)
_cell_measurement_reflns_used 9186
_cell_measurement_temperature 100(2)
_cell_measurement_theta_max 39.99
_cell_measurement_theta_min 2.41
_cell_volume 2672.7(2)
_computing_cell_refinement 'Bruker SAINT V8.40B'
_computing_data_collection 'Bruker APEX3'
_computing_data_reduction 'Bruker SAINT V8.40B'
_computing_structure_refinement 'SHELXL-2019/2 (Sheldrick, 2019)'
_computing_structure_solution 'SHELXS-2013/1 (Sheldrick, 2013)'
_diffrn_ambient_temperature 100(2)
_diffrn_measured_fraction_theta_full 1.000
_diffrn_measured_fraction_theta_max 1.000
_diffrn_measurement_device_type 'Bruker Photon III CPAD'
_diffrn_measurement_method '\f and \w scans'
_diffrn_radiation_type MoK\a
_diffrn_radiation_wavelength 0.71073
_diffrn_reflns_av_R_equivalents 0.0394
_diffrn_reflns_av_unetI/netI 0.0184
_diffrn_reflns_Laue_measured_fraction_full 1.000
_diffrn_reflns_Laue_measured_fraction_max 1.000
_diffrn_reflns_limit_h_max 18
_diffrn_reflns_limit_h_min -18
_diffrn_reflns_limit_k_max 27
_diffrn_reflns_limit_k_min -27
_diffrn_reflns_limit_l_max 31
_diffrn_reflns_limit_l_min -31
_diffrn_reflns_number 202917
_diffrn_reflns_point_group_measured_fraction_full 1.000
_diffrn_reflns_point_group_measured_fraction_max 1.000
_diffrn_reflns_theta_full 25.242
_diffrn_reflns_theta_max 40.248
_diffrn_reflns_theta_min 1.794
_diffrn_source 'I\mS microfocus'
_exptl_absorpt_coefficient_mu 1.389
_exptl_absorpt_correction_T_max 1.0000
_exptl_absorpt_correction_T_min 0.9290
_exptl_absorpt_correction_type multi-scan
_exptl_absorpt_process_details 'SADABS-2016/2 (Sheldrick)'
_exptl_crystal_colour colourless
_exptl_crystal_density_diffrn 1.237
_exptl_crystal_description block
_exptl_crystal_F_000 1048
_exptl_crystal_size_max 0.110
_exptl_crystal_size_mid 0.100
_exptl_crystal_size_min 0.080
_refine_diff_density_max 0.734
_refine_diff_density_min -0.425
_refine_diff_density_rms 0.054
_refine_ls_extinction_method none
_refine_ls_goodness_of_fit_ref 1.048
_refine_ls_hydrogen_treatment constr
_refine_ls_matrix_type full
_refine_ls_number_parameters 255
_refine_ls_number_reflns 16828
_refine_ls_number_restraints 0
_refine_ls_restrained_S_all 1.048
_refine_ls_R_factor_all 0.0291
_refine_ls_R_factor_gt 0.0222
_refine_ls_shift/su_max 0.002
_refine_ls_shift/su_mean 0.000
_refine_ls_structure_factor_coef Fsqd
_refine_ls_weighting_details 'w=1/[\s^2^(Fo^2^)+(0.0250P)^2^+0.5000P] where P=(Fo^2^+2Fc^2^)/3'
_refine_ls_weighting_scheme calc
_refine_ls_wR_factor_gt 0.0560
_refine_ls_wR_factor_ref 0.0586
_reflns_Friedel_coverage 0.000
_reflns_number_gt 14550
_reflns_number_total 16828
_reflns_threshold_expression 'I > 2\s(I)'
_cod_data_source_file d4dt03134b3.cif
_cod_data_source_block lch28
_cod_original_sg_symbol_H-M 'P 21/c'
_cod_database_code 7717741
_shelx_shelxl_version_number 2019/3
_shelx_space_group_comment
;
The symmetry employed for this shelxl refinement is uniquely defined
by the following loop, which should always be used as a source of
symmetry information in preference to the above space-group names.
They are only intended as comments.
;
_shelx_estimated_absorpt_t_min 0.862
_shelx_estimated_absorpt_t_max 0.897

loop_
_space_group_symop_operation_xyz
'x, y, z'
'-x, y+1/2, -z+1/2'
'-x, -y, -z'
'x, -y-1/2, z-1/2'

loop_
_atom_site_label
_atom_site_type_symbol
_atom_site_fract_x
_atom_site_fract_y
_atom_site_fract_z
_atom_site_U_iso_or_equiv
_atom_site_adp_type
_atom_site_occupancy
_atom_site_site_symmetry_order
_atom_site_calc_flag
_atom_site_refinement_flags_posn
_atom_site_refinement_flags_adp
_atom_site_refinement_flags_occupancy
_atom_site_disorder_assembly
_atom_site_disorder_group
Ge1 Ge 0.29161(2) 0.46956(2) 0.30441(2) 0.01207(1) Uani 1 1 d . . . . .
Cl1 Cl 0.47301(2) 0.53641(2) 0.27777(2) 0.01751(3) Uani 1 1 d . . . . .
Si1 Si 0.39838(2) 0.26324(2) 0.33313(2) 0.01391(3) Uani 1 1 d . . . . .
Si2 Si 0.16707(2) 0.65359(2) 0.37692(2) 0.01901(3) Uani 1 1 d . . . . .
Si3 Si 0.24277(2) 0.46528(2) 0.11111(2) 0.01737(3) Uani 1 1 d . . . . .
N1 N 0.19346(5) 0.46291(4) 0.20414(3) 0.01521(8) Uani 1 1 d . . . . .
N2 N 0.05450(6) 0.42783(4) 0.28912(3) 0.01873(9) Uani 1 1 d . . . . .
C1 C 0.34902(6) 0.37059(4) 0.37222(3) 0.01384(8) Uani 1 1 d . . . . .
C2 C 0.33856(6) 0.40189(4) 0.44438(3) 0.01531(9) Uani 1 1 d . . . . .
C3 C 0.28762(6) 0.49499(4) 0.45258(4) 0.01568(9) Uani 1 1 d . . . . .
C4 C 0.24793(6) 0.54336(4) 0.38734(4) 0.01518(9) Uani 1 1 d . . . . .
C5 C 0.37236(9) 0.34943(5) 0.51875(4) 0.02465(13) Uani 1 1 d . . . . .
H5A H 0.293992 0.343477 0.543930 0.037 Uiso 1 1 calc R U . . .
H5B H 0.441516 0.379963 0.554119 0.037 Uiso 1 1 calc R U . . .
H5C H 0.403542 0.290767 0.506523 0.037 Uiso 1 1 calc R U . . .
C6 C 0.28335(8) 0.52830(5) 0.53420(4) 0.02333(12) Uani 1 1 d . . . . .
H6A H 0.250477 0.589053 0.531678 0.035 Uiso 1 1 calc R U . . .
H6B H 0.372020 0.526707 0.564542 0.035 Uiso 1 1 calc R U . . .
H6C H 0.224799 0.490753 0.559368 0.035 Uiso 1 1 calc R U . . .
C7 C 0.27039(8) 0.23213(5) 0.24866(5) 0.02430(13) Uani 1 1 d . . . . .
H7A H 0.186342 0.222262 0.267097 0.036 Uiso 1 1 calc R U . . .
H7B H 0.297226 0.177989 0.224589 0.036 Uiso 1 1 calc R U . . .
H7C H 0.260547 0.279846 0.210042 0.036 Uiso 1 1 calc R U . . .
C8 C 0.41260(8) 0.16829(5) 0.40296(5) 0.02262(12) Uani 1 1 d . . . . .
H8A H 0.485776 0.178801 0.445394 0.034 Uiso 1 1 calc R U . . .
H8B H 0.428780 0.113932 0.375381 0.034 Uiso 1 1 calc R U . . .
H8C H 0.330705 0.162423 0.424674 0.034 Uiso 1 1 calc R U . . .
C9 C 0.56007(7) 0.27950(5) 0.29932(5) 0.02155(11) Uani 1 1 d . . . . .
H9A H 0.554660 0.330376 0.264086 0.032 Uiso 1 1 calc R U . . .
H9B H 0.582199 0.226603 0.271599 0.032 Uiso 1 1 calc R U . . .
H9C H 0.628259 0.290068 0.344537 0.032 Uiso 1 1 calc R U . . .
C10 C 0.11797(8) 0.67878(5) 0.27088(5) 0.02540(13) Uani 1 1 d . . . . .
H10A H 0.194707 0.673242 0.244178 0.038 Uiso 1 1 calc R U . . .
H10B H 0.083663 0.739091 0.264844 0.038 Uiso 1 1 calc R U . . .
H10C H 0.049783 0.637208 0.247985 0.038 Uiso 1 1 calc R U . . .
C11 C 0.01402(10) 0.65000(7) 0.42290(7) 0.0396(2) Uani 1 1 d . . . . .
H11A H -0.040481 0.599979 0.401711 0.059 Uiso 1 1 calc R U . . .
H11B H -0.035361 0.704946 0.411459 0.059 Uiso 1 1 calc R U . . .
H11C H 0.037931 0.643187 0.479577 0.059 Uiso 1 1 calc R U . . .
C12 C 0.28016(11) 0.74277(6) 0.42076(7) 0.0382(2) Uani 1 1 d . . . . .
H12A H 0.304840 0.732147 0.476912 0.057 Uiso 1 1 calc R U . . .
H12B H 0.235696 0.799923 0.412473 0.057 Uiso 1 1 calc R U . . .
H12C H 0.359331 0.743073 0.395901 0.057 Uiso 1 1 calc R U . . .
C13 C 0.41001(8) 0.41789(6) 0.11251(4) 0.02727(15) Uani 1 1 d . . . . .
H13A H 0.474476 0.453298 0.146909 0.041 Uiso 1 1 calc R U . . .
H13B H 0.431906 0.418327 0.059488 0.041 Uiso 1 1 calc R U . . .
H13C H 0.411635 0.357098 0.131862 0.041 Uiso 1 1 calc R U . . .
C14 C 0.23675(9) 0.58072(6) 0.07421(5) 0.02916(15) Uani 1 1 d . . . . .
H14A H 0.148239 0.604711 0.073637 0.044 Uiso 1 1 calc R U . . .
H14B H 0.258307 0.581470 0.021119 0.044 Uiso 1 1 calc R U . . .
H14C H 0.300546 0.616776 0.108459 0.044 Uiso 1 1 calc R U . . .
C15 C 0.13090(9) 0.39221(6) 0.04360(5) 0.02931(16) Uani 1 1 d . . . . .
H15A H 0.133186 0.332391 0.065207 0.044 Uiso 1 1 calc R U . . .
H15B H 0.159988 0.390799 -0.007577 0.044 Uiso 1 1 calc R U . . .
H15C H 0.040930 0.415154 0.037816 0.044 Uiso 1 1 calc R U . . .
C16 C 0.06370(6) 0.45491(4) 0.21650(4) 0.01567(9) Uani 1 1 d . . . . .
C17 C -0.04863(7) 0.47788(5) 0.16316(5) 0.02431(13) Uani 1 1 d . . . . .
H17 H -0.041597 0.497076 0.111809 0.029 Uiso 1 1 calc R U . . .
C18 C -0.17012(8) 0.47158(6) 0.18799(6) 0.03055(17) Uani 1 1 d . . . . .
H18 H -0.247776 0.486058 0.153056 0.037 Uiso 1 1 calc R U . . .
C19 C -0.17902(8) 0.44423(6) 0.26364(6) 0.03061(17) Uani 1 1 d . . . . .
H19 H -0.261590 0.439975 0.281300 0.037 Uiso 1 1 calc R U . . .
C20 C -0.06350(8) 0.42353(6) 0.31207(5) 0.02601(14) Uani 1 1 d . . . . .
H20 H -0.067969 0.405389 0.364046 0.031 Uiso 1 1 calc R U . . .

loop_
_atom_site_aniso_label
_atom_site_aniso_U_11
_atom_site_aniso_U_22
_atom_site_aniso_U_33
_atom_site_aniso_U_23
_atom_site_aniso_U_13
_atom_site_aniso_U_12
Ge1 0.01259(3) 0.01219(2) 0.01122(2) -0.00011(2) 0.00118(2) 0.00181(2)
Cl1 0.01511(5) 0.01983(6) 0.01754(6) 0.00061(4) 0.00238(4) -0.00299(4)
Si1 0.01373(7) 0.01233(6) 0.01581(7) 0.00048(5) 0.00272(5) 0.00095(5)
Si2 0.01810(8) 0.01477(7) 0.02396(8) -0.00309(6) 0.00269(6) 0.00404(6)
Si3 0.01671(7) 0.02253(8) 0.01225(7) 0.00104(6) 0.00039(5) -0.00299(6)
N1 0.01253(18) 0.0193(2) 0.01334(18) 0.00074(15) 0.00052(15) -0.00019(15)
N2 0.0175(2) 0.0202(2) 0.0193(2) -0.00045(18) 0.00539(18) 0.00063(17)
C1 0.0141(2) 0.0142(2) 0.0132(2) 0.00061(16) 0.00208(16) 0.00194(16)
C2 0.0158(2) 0.0171(2) 0.0129(2) 0.00093(17) 0.00176(17) 0.00196(17)
C3 0.0157(2) 0.0176(2) 0.0139(2) -0.00227(18) 0.00288(17) 0.00132(18)
C4 0.0149(2) 0.0152(2) 0.0155(2) -0.00218(17) 0.00250(17) 0.00240(17)
C5 0.0339(4) 0.0249(3) 0.0150(2) 0.0040(2) 0.0032(2) 0.0074(3)
C6 0.0281(3) 0.0266(3) 0.0156(2) -0.0049(2) 0.0044(2) 0.0041(2)
C7 0.0239(3) 0.0208(3) 0.0259(3) -0.0047(2) -0.0034(2) -0.0004(2)
C8 0.0265(3) 0.0165(2) 0.0257(3) 0.0052(2) 0.0068(2) 0.0020(2)
C9 0.0186(3) 0.0199(3) 0.0279(3) 0.0000(2) 0.0092(2) 0.0009(2)
C10 0.0254(3) 0.0197(3) 0.0297(3) 0.0041(2) 0.0000(3) 0.0038(2)
C11 0.0330(4) 0.0418(5) 0.0488(6) 0.0058(4) 0.0210(4) 0.0176(4)
C12 0.0437(5) 0.0187(3) 0.0464(5) -0.0090(3) -0.0108(4) 0.0001(3)
C13 0.0225(3) 0.0404(4) 0.0195(3) -0.0067(3) 0.0050(2) 0.0029(3)
C14 0.0311(4) 0.0296(4) 0.0256(3) 0.0099(3) 0.0010(3) -0.0072(3)
C15 0.0307(4) 0.0372(4) 0.0186(3) -0.0052(3) -0.0008(3) -0.0099(3)
C16 0.0125(2) 0.0159(2) 0.0181(2) -0.00023(17) 0.00066(17) 0.00029(16)
C17 0.0166(3) 0.0285(3) 0.0257(3) 0.0011(3) -0.0033(2) 0.0034(2)
C18 0.0141(3) 0.0326(4) 0.0425(5) -0.0068(3) -0.0032(3) 0.0026(2)
C19 0.0164(3) 0.0309(4) 0.0463(5) -0.0093(3) 0.0105(3) -0.0037(3)
C20 0.0224(3) 0.0269(3) 0.0315(4) -0.0028(3) 0.0128(3) -0.0023(2)

loop_
_atom_type_symbol
_atom_type_description
_atom_type_scat_dispersion_real
_atom_type_scat_dispersion_imag
_atom_type_scat_source
C C 0.0033 0.0016 'International Tables Vol C Tables 4.2.6.8 and 6.1.1.4'
H H 0.0000 0.0000 'International Tables Vol C Tables 4.2.6.8 and 6.1.1.4'
N N 0.0061 0.0033 'International Tables Vol C Tables 4.2.6.8 and 6.1.1.4'
Si Si 0.0817 0.0704 'International Tables Vol C Tables 4.2.6.8 and 6.1.1.4'
Cl Cl 0.1484 0.1585 'International Tables Vol C Tables 4.2.6.8 and 6.1.1.4'
Ge Ge 0.1547 1.8001 'International Tables Vol C Tables 4.2.6.8 and 6.1.1.4'

loop_
_geom_angle_atom_site_label_1
_geom_angle_atom_site_label_2
_geom_angle_atom_site_label_3
_geom_angle
_geom_angle_site_symmetry_1
_geom_angle_site_symmetry_3
_geom_angle_publ_flag
N1 Ge1 C4 124.62(3) . . ?
N1 Ge1 C1 126.15(2) . . ?
C4 Ge1 C1 94.69(3) . . ?
N1 Ge1 Cl1 100.353(17) . . ?
C4 Ge1 Cl1 101.00(2) . . ?
C1 Ge1 Cl1 106.888(18) . . ?
C1 Si1 C9 107.84(3) . . ?
C1 Si1 C7 107.81(3) . . ?
C9 Si1 C7 109.97(4) . . ?
C1 Si1 C8 115.76(3) . . ?
C9 Si1 C8 108.75(3) . . ?
C7 Si1 C8 106.65(4) . . ?
C4 Si2 C12 111.68(4) . . ?
C4 Si2 C10 109.07(3) . . ?
C12 Si2 C10 107.93(5) . . ?
C4 Si2 C11 108.99(4) . . ?
C12 Si2 C11 111.12(6) . . ?
C10 Si2 C11 107.96(5) . . ?
N1 Si3 C14 109.52(4) . . ?
N1 Si3 C13 112.21(3) . . ?
C14 Si3 C13 110.37(4) . . ?
N1 Si3 C15 108.79(3) . . ?
C14 Si3 C15 110.97(4) . . ?
C13 Si3 C15 104.90(4) . . ?
C16 N1 Si3 124.27(4) . . ?
C16 N1 Ge1 104.70(4) . . ?
Si3 N1 Ge1 131.03(3) . . ?
C20 N2 C16 119.66(6) . . ?
C2 C1 Si1 134.88(5) . . ?
C2 C1 Ge1 103.13(4) . . ?
Si1 C1 Ge1 121.98(3) . . ?
C1 C2 C5 124.20(6) . . ?
C1 C2 C3 119.27(5) . . ?
C5 C2 C3 116.52(5) . . ?
C4 C3 C6 123.47(6) . . ?
C4 C3 C2 119.17(5) . . ?
C6 C3 C2 117.35(6) . . ?
C3 C4 Si2 129.61(5) . . ?
C3 C4 Ge1 103.45(4) . . ?
Si2 C4 Ge1 126.92(3) . . ?
C2 C5 H5A 109.5 . . ?
C2 C5 H5B 109.5 . . ?
H5A C5 H5B 109.5 . . ?
C2 C5 H5C 109.5 . . ?
H5A C5 H5C 109.5 . . ?
H5B C5 H5C 109.5 . . ?
C3 C6 H6A 109.5 . . ?
C3 C6 H6B 109.5 . . ?
H6A C6 H6B 109.5 . . ?
C3 C6 H6C 109.5 . . ?
H6A C6 H6C 109.5 . . ?
H6B C6 H6C 109.5 . . ?
Si1 C7 H7A 109.5 . . ?
Si1 C7 H7B 109.5 . . ?
H7A C7 H7B 109.5 . . ?
Si1 C7 H7C 109.5 . . ?
H7A C7 H7C 109.5 . . ?
H7B C7 H7C 109.5 . . ?
Si1 C8 H8A 109.5 . . ?
Si1 C8 H8B 109.5 . . ?
H8A C8 H8B 109.5 . . ?
Si1 C8 H8C 109.5 . . ?
H8A C8 H8C 109.5 . . ?
H8B C8 H8C 109.5 . . ?
Si1 C9 H9A 109.5 . . ?
Si1 C9 H9B 109.5 . . ?
H9A C9 H9B 109.5 . . ?
Si1 C9 H9C 109.5 . . ?
H9A C9 H9C 109.5 . . ?
H9B C9 H9C 109.5 . . ?
Si2 C10 H10A 109.5 . . ?
Si2 C10 H10B 109.5 . . ?
H10A C10 H10B 109.5 . . ?
Si2 C10 H10C 109.5 . . ?
H10A C10 H10C 109.5 . . ?
H10B C10 H10C 109.5 . . ?
Si2 C11 H11A 109.5 . . ?
Si2 C11 H11B 109.5 . . ?
H11A C11 H11B 109.5 . . ?
Si2 C11 H11C 109.5 . . ?
H11A C11 H11C 109.5 . . ?
H11B C11 H11C 109.5 . . ?
Si2 C12 H12A 109.5 . . ?
Si2 C12 H12B 109.5 . . ?
H12A C12 H12B 109.5 . . ?
Si2 C12 H12C 109.5 . . ?
H12A C12 H12C 109.5 . . ?
H12B C12 H12C 109.5 . . ?
Si3 C13 H13A 109.5 . . ?
Si3 C13 H13B 109.5 . . ?
H13A C13 H13B 109.5 . . ?
Si3 C13 H13C 109.5 . . ?
H13A C13 H13C 109.5 . . ?
H13B C13 H13C 109.5 . . ?
Si3 C14 H14A 109.5 . . ?
Si3 C14 H14B 109.5 . . ?
H14A C14 H14B 109.5 . . ?
Si3 C14 H14C 109.5 . . ?
H14A C14 H14C 109.5 . . ?
H14B C14 H14C 109.5 . . ?
Si3 C15 H15A 109.5 . . ?
Si3 C15 H15B 109.5 . . ?
H15A C15 H15B 109.5 . . ?
Si3 C15 H15C 109.5 . . ?
H15A C15 H15C 109.5 . . ?
H15B C15 H15C 109.5 . . ?
N2 C16 N1 112.45(5) . . ?
N2 C16 C17 121.38(6) . . ?
N1 C16 C17 126.01(6) . . ?
C18 C17 C16 117.87(8) . . ?
C18 C17 H17 121.1 . . ?
C16 C17 H17 121.1 . . ?
C17 C18 C19 120.53(8) . . ?
C17 C18 H18 119.7 . . ?
C19 C18 H18 119.7 . . ?
C20 C19 C18 117.57(7) . . ?
C20 C19 H19 121.2 . . ?
C18 C19 H19 121.2 . . ?
N2 C20 C19 122.99(8) . . ?
N2 C20 H20 118.5 . . ?
C19 C20 H20 118.5 . . ?

loop_
_geom_bond_atom_site_label_1
_geom_bond_atom_site_label_2
_geom_bond_distance
_geom_bond_site_symmetry_2
_geom_bond_publ_flag
Ge1 N1 1.8713(5) . ?
Ge1 C4 1.9294(6) . ?
Ge1 C1 1.9402(6) . ?
Ge1 Cl1 2.23628(19) . ?
Si1 C1 1.8640(6) . ?
Si1 C9 1.8662(7) . ?
Si1 C7 1.8703(7) . ?
Si1 C8 1.8717(7) . ?
Si2 C4 1.8633(6) . ?
Si2 C12 1.8667(9) . ?
Si2 C10 1.8676(8) . ?
Si2 C11 1.8752(9) . ?
Si3 N1 1.7653(6) . ?
Si3 C14 1.8611(8) . ?
Si3 C13 1.8628(8) . ?
Si3 C15 1.8712(8) . ?
N1 C16 1.3914(8) . ?
N2 C20 1.3381(9) . ?
N2 C16 1.3414(9) . ?
C1 C2 1.3578(8) . ?
C2 C5 1.5082(9) . ?
C2 C3 1.5202(9) . ?
C3 C4 1.3560(9) . ?
C3 C6 1.5091(9) . ?
C5 H5A 0.9800 . ?
C5 H5B 0.9800 . ?
C5 H5C 0.9800 . ?
C6 H6A 0.9800 . ?
C6 H6B 0.9800 . ?
C6 H6C 0.9800 . ?
C7 H7A 0.9800 . ?
C7 H7B 0.9800 . ?
C7 H7C 0.9800 . ?
C8 H8A 0.9800 . ?
C8 H8B 0.9800 . ?
C8 H8C 0.9800 . ?
C9 H9A 0.9800 . ?
C9 H9B 0.9800 . ?
C9 H9C 0.9800 . ?
C10 H10A 0.9800 . ?
C10 H10B 0.9800 . ?
C10 H10C 0.9800 . ?
C11 H11A 0.9800 . ?
C11 H11B 0.9800 . ?
C11 H11C 0.9800 . ?
C12 H12A 0.9800 . ?
C12 H12B 0.9800 . ?
C12 H12C 0.9800 . ?
C13 H13A 0.9800 . ?
C13 H13B 0.9800 . ?
C13 H13C 0.9800 . ?
C14 H14A 0.9800 . ?
C14 H14B 0.9800 . ?
C14 H14C 0.9800 . ?
C15 H15A 0.9800 . ?
C15 H15B 0.9800 . ?
C15 H15C 0.9800 . ?
C16 C17 1.4066(9) . ?
C17 C18 1.3886(12) . ?
C17 H17 0.9500 . ?
C18 C19 1.3920(15) . ?
C18 H18 0.9500 . ?
C19 C20 1.3803(13) . ?
C19 H19 0.9500 . ?
C20 H20 0.9500 . ?

loop_
_geom_torsion_atom_site_label_1
_geom_torsion_atom_site_label_2
_geom_torsion_atom_site_label_3
_geom_torsion_atom_site_label_4
_geom_torsion
_geom_torsion_site_symmetry_1
_geom_torsion_site_symmetry_2
_geom_torsion_site_symmetry_3
_geom_torsion_site_symmetry_4
_geom_torsion_publ_flag
C14 Si3 N1 C16 87.46(6) . . . . ?
C13 Si3 N1 C16 -149.59(6) . . . . ?
C15 Si3 N1 C16 -33.98(6) . . . . ?
C14 Si3 N1 Ge1 -92.67(5) . . . . ?
C13 Si3 N1 Ge1 30.27(6) . . . . ?
C15 Si3 N1 Ge1 145.89(5) . . . . ?
C4 Ge1 N1 C16 -46.30(5) . . . . ?
C1 Ge1 N1 C16 82.54(5) . . . . ?
Cl1 Ge1 N1 C16 -157.52(4) . . . . ?
C4 Ge1 N1 Si3 133.81(4) . . . . ?
C1 Ge1 N1 Si3 -97.35(5) . . . . ?
Cl1 Ge1 N1 Si3 22.60(4) . . . . ?
C9 Si1 C1 C2 -109.98(7) . . . . ?
C7 Si1 C1 C2 131.32(7) . . . . ?
C8 Si1 C1 C2 12.04(8) . . . . ?
C9 Si1 C1 Ge1 71.78(4) . . . . ?
C7 Si1 C1 Ge1 -46.92(5) . . . . ?
C8 Si1 C1 Ge1 -166.20(4) . . . . ?
Si1 C1 C2 C5 1.63(11) . . . . ?
Ge1 C1 C2 C5 -179.90(6) . . . . ?
Si1 C1 C2 C3 -177.28(5) . . . . ?
Ge1 C1 C2 C3 1.19(7) . . . . ?
C1 C2 C3 C4 3.04(9) . . . . ?
C5 C2 C3 C4 -175.95(6) . . . . ?
C1 C2 C3 C6 -177.37(6) . . . . ?
C5 C2 C3 C6 3.64(9) . . . . ?
C6 C3 C4 Si2 -5.99(10) . . . . ?
C2 C3 C4 Si2 173.57(5) . . . . ?
C6 C3 C4 Ge1 175.20(6) . . . . ?
C2 C3 C4 Ge1 -5.24(7) . . . . ?
C12 Si2 C4 C3 67.80(8) . . . . ?
C10 Si2 C4 C3 -172.99(6) . . . . ?
C11 Si2 C4 C3 -55.35(8) . . . . ?
C12 Si2 C4 Ge1 -113.65(6) . . . . ?
C10 Si2 C4 Ge1 5.56(5) . . . . ?
C11 Si2 C4 Ge1 123.20(5) . . . . ?
C20 N2 C16 N1 174.81(6) . . . . ?
C20 N2 C16 C17 -0.90(10) . . . . ?
Si3 N1 C16 N2 160.77(5) . . . . ?
Ge1 N1 C16 N2 -19.13(6) . . . . ?
Si3 N1 C16 C17 -23.75(9) . . . . ?
Ge1 N1 C16 C17 156.35(6) . . . . ?
N2 C16 C17 C18 -0.06(11) . . . . ?
N1 C16 C17 C18 -175.17(7) . . . . ?
C16 C17 C18 C19 0.66(12) . . . . ?
C17 C18 C19 C20 -0.31(13) . . . . ?
C16 N2 C20 C19 1.30(12) . . . . ?
C18 C19 C20 N2 -0.69(13) . . . . ?
